data_1524399
loop_
_publ_author_name
'Geisler, A.H.'
'Newkirk, J.B.'

_publ_section_title
;
 Ordering reaction of the Cu4 Pd alloys
;
_journal_name_full
;
Transactions of the American Institute of Mining, Metallurgical and Petroleum 
Engineers
;
_journal_page_first 1076
_journal_page_last 1082
_journal_volume 200
_journal_year 1954
_chemical_formula_sum 'Cu4 Pd'
_space_group_IT_number 84
_symmetry_space_group_name_Hall '-P 4c'
_symmetry_space_group_name_H-M 'P 42/m'
_cell_angle_alpha 90
_cell_angle_beta 90
_cell_angle_gamma 90
_cell_formula_units_Z 4
_cell_length_a 5.826
_cell_length_b 5.826
_cell_length_c 7.328
_cell_volume 248.729
_citation_journal_id_ASTM TAIMAF
_cod_data_source_file Geisler_TAIMAF_1954_1598.cif
_cod_data_source_block Cu4Pd1
_cod_original_formula_sum 'Cu4 Pd1'
_cod_database_code 1524399

loop_
_symmetry_equiv_pos_as_xyz
x,y,z
-y,x,z+1/2
-x,-y,z
y,-x,z+1/2
-x,-y,-z
y,-x,-z-1/2
x,y,-z
-y,x,-z-1/2

loop_
_atom_site_label
_atom_site_type_symbol
_atom_site_fract_x
_atom_site_fract_y
_atom_site_fract_z
_atom_site_occupancy
_atom_site_U_iso_or_equiv
Pd5 Pd 0.4 0.2 0 1 0.0
Cu4 Cu 0.1 0.3 0.25 1 0.0
Cu2 Cu 0.5 0.5 0.25 1 0.0
Cu1 Cu 0 0 0 1 0.0
Cu3 Cu 0.2 0.6 0 1 0.0
